data_1506621
loop_
_publ_author_name
'Bilke, Julia Luzia'
'Dzuganova, Monika'
'Fr\"ohlich, Roland'
'W\"urthwein, Ernst-Ulrich'

_publ_section_title
;
 Diastereoselective one-step synthesis of functionalized cis-aziridinyl
 alcohols from oxiranyl carbaldimines.
;
_journal_issue 15
_journal_name_full 'Organic letters'
_journal_page_first 3267
_journal_page_last 3270
_journal_paper_doi 10.1021/ol051090l
_journal_volume 7
_journal_year 2005
_chemical_formula_sum 'C19 H23 N O'
_chemical_formula_weight 281.38
_chemical_name_systematic
; 
 ? 
;
_space_group_IT_number 14
_symmetry_cell_setting monoclinic
_symmetry_space_group_name_Hall '-P 2yn'
_symmetry_space_group_name_H-M 'P 1 21/n 1'
_atom_sites_solution_hydrogens geom
_atom_sites_solution_primary direct
_atom_sites_solution_secondary difmap
_audit_creation_method SHELXL-97
_cell_angle_alpha 90.00
_cell_angle_beta 93.98(1)
_cell_angle_gamma 90.00
_cell_formula_units_Z 8
_cell_length_a 12.564(1)
_cell_length_b 17.312(2)
_cell_length_c 15.925(1)
_cell_measurement_reflns_used 25
_cell_measurement_temperature 223(2)
_cell_measurement_theta_max 45.52
_cell_measurement_theta_min 40.52
_cell_volume 3455.5(5)
_computing_cell_refinement 'Express (Nonius B.V., 1994)'
_computing_data_collection 'Express (Nonius B.V., 1994)'
_computing_data_reduction 'MolEN (Fair, 1990)'
_computing_molecular_graphics 'SCHAKAL (Keller, 1997)'
_computing_publication_material 'SHELXL-97 (Sheldrick, 1997)'
_computing_structure_refinement 'SHELXL-97 (Sheldrick, 1997)'
_computing_structure_solution 'SHELXS-97 (Sheldrick, 1990)'
_diffrn_ambient_temperature 223(2)
_diffrn_measured_fraction_theta_full 1.000
_diffrn_measured_fraction_theta_max 1.000
_diffrn_measurement_device_type 'Enraf Nonius CAD4'
_diffrn_radiation_monochromator graphite
_diffrn_radiation_source 'fine-focus sealed tube'
_diffrn_radiation_type CuK\a
_diffrn_radiation_wavelength 1.54178
_diffrn_reflns_av_R_equivalents 0.0449
_diffrn_reflns_av_sigmaI/netI 0.0411
_diffrn_reflns_limit_h_max 15
_diffrn_reflns_limit_h_min -15
_diffrn_reflns_limit_k_max 21
_diffrn_reflns_limit_k_min -21
_diffrn_reflns_limit_l_max 0
_diffrn_reflns_limit_l_min -19
_diffrn_reflns_number 14332
_diffrn_reflns_theta_full 74.27
_diffrn_reflns_theta_max 74.27
_diffrn_reflns_theta_min 3.78
_exptl_absorpt_coefficient_mu 0.509
_exptl_absorpt_correction_T_max 0.9275
_exptl_absorpt_correction_T_min 0.7848
_exptl_absorpt_correction_type empirical
_exptl_absorpt_process_details 'based on \y scan data'
_exptl_crystal_colour colorless
_exptl_crystal_density_diffrn 1.082
_exptl_crystal_density_method 'not measured'
_exptl_crystal_description plate
_exptl_crystal_F_000 1216
_exptl_crystal_size_max 0.50
_exptl_crystal_size_mid 0.30
_exptl_crystal_size_min 0.15
_refine_diff_density_max 0.178
_refine_diff_density_min -0.158
_refine_diff_density_rms 0.041
_refine_ls_extinction_coef 0.0031(3)
_refine_ls_extinction_expression Fc^*^=kFc[1+0.001xFc^2^\l^3^/sin(2\q)]^-1/4^
_refine_ls_extinction_method SHELXL
_refine_ls_goodness_of_fit_ref 1.018
_refine_ls_hydrogen_treatment riding
_refine_ls_matrix_type full
_refine_ls_number_parameters 388
_refine_ls_number_reflns 7040
_refine_ls_number_restraints 0
_refine_ls_restrained_S_all 1.018
_refine_ls_R_factor_all 0.0768
_refine_ls_R_factor_gt 0.0489
_refine_ls_shift/su_max 0.001
_refine_ls_shift/su_mean 0.000
_refine_ls_structure_factor_coef Fsqd
_refine_ls_weighting_details 'calc w=1/[\s^2^(Fo^2^)+(0.0815P)^2^+0.4792P] where P=(Fo^2^+2Fc^2^)/3'
_refine_ls_weighting_scheme calc
_refine_ls_wR_factor_gt 0.1373
_refine_ls_wR_factor_ref 0.1589
_reflns_number_gt 4797
_reflns_number_total 7040
_reflns_threshold_expression >2sigma(I)
_cod_data_source_file ol051090lsi20050512_015816.cif
_cod_data_source_block wue3049_Compound_10b
_cod_original_sg_symbol_H-M P21/n
_cod_database_code 1506621

loop_
_symmetry_equiv_pos_as_xyz
'x, y, z'
'-x+1/2, y+1/2, -z+1/2'
'-x, -y, -z'
'x-1/2, -y-1/2, z-1/2'

loop_
_atom_site_label
_atom_site_type_symbol
_atom_site_fract_x
_atom_site_fract_y
_atom_site_fract_z
_atom_site_U_iso_or_equiv
_atom_site_adp_type
_atom_site_occupancy
_atom_site_symmetry_multiplicity
_atom_site_calc_flag
_atom_site_refinement_flags
C1 C 0.04856(12) 0.02056(9) 0.19855(9) 0.0482(3) Uani 1 1 d .
H1 H 0.0995 0.0616 0.2176 0.058 Uiso 1 1 calc R
O1 O 0.04472(10) 0.01593(8) 0.10941(7) 0.0650(3) Uani 1 1 d .
H1B H -0.0064 0.0418 0.0890 0.098 Uiso 1 1 calc R
C11 C -0.05872(12) 0.03857(9) 0.23037(10) 0.0485(3) Uani 1 1 d .
C12 C -0.06630(17) 0.08716(11) 0.29833(13) 0.0704(5) Uani 1 1 d .
H12 H -0.0043 0.1102 0.3236 0.084 Uiso 1 1 calc R
C13 C -0.1642(2) 0.10243(15) 0.32964(15) 0.0898(7) Uani 1 1 d .
H13 H -0.1682 0.1358 0.3759 0.108 Uiso 1 1 calc R
C14 C -0.25476(19) 0.06944(15) 0.29395(16) 0.0874(7) Uani 1 1 d .
H14 H -0.3211 0.0802 0.3152 0.105 Uiso 1 1 calc R
C15 C -0.24848(16) 0.02076(14) 0.22723(15) 0.0784(6) Uani 1 1 d .
H15 H -0.3108 -0.0024 0.2028 0.094 Uiso 1 1 calc R
C16 C -0.15127(13) 0.00505(11) 0.19505(12) 0.0608(4) Uani 1 1 d .
H16 H -0.1481 -0.0286 0.1489 0.073 Uiso 1 1 calc R
C2 C 0.09026(12) -0.05601(9) 0.23146(9) 0.0474(3) Uani 1 1 d .
H2 H 0.0487 -0.1017 0.2111 0.057 Uiso 1 1 calc R
N2 N 0.13129(11) -0.05923(8) 0.31861(8) 0.0532(3) Uani 1 1 d .
C21 C 0.10327(17) -0.12457(11) 0.37348(12) 0.0678(5) Uani 1 1 d .
C22 C 0.0029(2) -0.09941(19) 0.4125(2) 0.1245(12) Uani 1 1 d .
H22A H 0.0135 -0.0485 0.4371 0.187 Uiso 1 1 calc R
H22B H -0.0137 -0.1359 0.4560 0.187 Uiso 1 1 calc R
H22C H -0.0557 -0.0977 0.3696 0.187 Uiso 1 1 calc R
C23 C 0.1952(2) -0.13138(18) 0.43943(16) 0.1087(9) Uani 1 1 d .
H23A H 0.2598 -0.1444 0.4125 0.163 Uiso 1 1 calc R
H23B H 0.1798 -0.1715 0.4793 0.163 Uiso 1 1 calc R
H23C H 0.2051 -0.0826 0.4688 0.163 Uiso 1 1 calc R
C24 C 0.0884(3) -0.20216(13) 0.32986(17) 0.1123(10) Uani 1 1 d .
H24A H 0.0294 -0.1990 0.2873 0.168 Uiso 1 1 calc R
H24B H 0.0731 -0.2413 0.3709 0.168 Uiso 1 1 calc R
H24C H 0.1531 -0.2158 0.3034 0.168 Uiso 1 1 calc R
C3 C 0.20662(12) -0.07054(9) 0.25429(10) 0.0510(4) Uani 1 1 d .
H3 H 0.2296 -0.1247 0.2471 0.061 Uiso 1 1 calc R
C31 C 0.29183(13) -0.01189(9) 0.24556(11) 0.0552(4) Uani 1 1 d .
C32 C 0.30856(16) 0.04800(11) 0.30228(15) 0.0760(6) Uani 1 1 d .
H32 H 0.2645 0.0532 0.3473 0.091 Uiso 1 1 calc R
C33 C 0.39041(19) 0.10048(13) 0.2928(2) 0.1003(9) Uani 1 1 d .
H33 H 0.4015 0.1412 0.3314 0.120 Uiso 1 1 calc R
C34 C 0.45498(19) 0.09327(15) 0.2276(2) 0.1048(10) Uani 1 1 d .
H34 H 0.5101 0.1291 0.2213 0.126 Uiso 1 1 calc R
C35 C 0.43917(18) 0.03404(17) 0.17176(19) 0.0955(8) Uani 1 1 d .
H35 H 0.4838 0.0290 0.1271 0.115 Uiso 1 1 calc R
C36 C 0.35837(16) -0.01838(13) 0.18041(14) 0.0747(5) Uani 1 1 d .
H36 H 0.3483 -0.0591 0.1416 0.090 Uiso 1 1 calc R
C1A C 0.87460(12) 0.15701(9) -0.01358(10) 0.0484(3) Uani 1 1 d .
H1A H 0.9184 0.1666 -0.0619 0.058 Uiso 1 1 calc R
O1A O 0.88252(11) 0.07740(7) 0.00938(8) 0.0634(3) Uani 1 1 d .
H1C H 0.8984 0.0516 -0.0319 0.095 Uiso 1 1 calc R
C11A C 0.76062(12) 0.17892(9) -0.03778(10) 0.0482(3) Uani 1 1 d .
C12A C 0.67790(14) 0.15341(11) 0.00808(12) 0.0629(4) Uani 1 1 d .
H12A H 0.6919 0.1200 0.0541 0.076 Uiso 1 1 calc R
C13A C 0.57356(15) 0.17743(14) -0.01409(15) 0.0789(6) Uani 1 1 d .
H13A H 0.5175 0.1603 0.0174 0.095 Uiso 1 1 calc R
C14A C 0.55225(17) 0.22566(14) -0.08128(17) 0.0857(7) Uani 1 1 d .
H14A H 0.4818 0.2413 -0.0961 0.103 Uiso 1 1 calc R
C15A C 0.63351(17) 0.25079(13) -0.12645(15) 0.0798(6) Uani 1 1 d .
H15A H 0.6190 0.2841 -0.1724 0.096 Uiso 1 1 calc R
C16A C 0.73692(15) 0.22776(10) -0.10538(12) 0.0604(4) Uani 1 1 d .
H16A H 0.7922 0.2454 -0.1374 0.072 Uiso 1 1 calc R
C2A C 0.91814(12) 0.20361(10) 0.06058(10) 0.0515(4) Uani 1 1 d .
H2A H 0.8839 0.1946 0.1138 0.062 Uiso 1 1 calc R
N2A N 0.94529(11) 0.28310(8) 0.04348(9) 0.0556(3) Uani 1 1 d .
C21A C 0.91361(16) 0.34676(12) 0.09968(13) 0.0696(5) Uani 1 1 d .
C22A C 0.9797(3) 0.41565(15) 0.0776(2) 0.1219(11) Uani 1 1 d .
H22D H 1.0547 0.4042 0.0901 0.183 Uiso 1 1 calc R
H22E H 0.9599 0.4600 0.1104 0.183 Uiso 1 1 calc R
H22F H 0.9671 0.4271 0.0181 0.183 Uiso 1 1 calc R
C23A C 0.9315(3) 0.3305(2) 0.19266(17) 0.1349(13) Uani 1 1 d .
H23D H 0.8921 0.2846 0.2065 0.202 Uiso 1 1 calc R
H23E H 0.9068 0.3741 0.2243 0.202 Uiso 1 1 calc R
H23F H 1.0070 0.3224 0.2069 0.202 Uiso 1 1 calc R
C24A C 0.7976(2) 0.36269(18) 0.0752(2) 0.1218(12) Uani 1 1 d .
H24D H 0.7889 0.3745 0.0155 0.183 Uiso 1 1 calc R
H24E H 0.7738 0.4063 0.1072 0.183 Uiso 1 1 calc R
H24F H 0.7555 0.3175 0.0869 0.183 Uiso 1 1 calc R
C3A C 1.03197(13) 0.23010(10) 0.06982(11) 0.0568(4) Uani 1 1 d .
H3A H 1.0614 0.2368 0.1287 0.068 Uiso 1 1 calc R
C31A C 1.11198(13) 0.21032(10) 0.00882(11) 0.0573(4) Uani 1 1 d .
C32A C 1.10876(15) 0.24159(12) -0.07089(13) 0.0679(5) Uani 1 1 d .
H32A H 1.0551 0.2774 -0.0877 0.081 Uiso 1 1 calc R
C33A C 1.18398(19) 0.22077(15) -0.12660(15) 0.0846(7) Uani 1 1 d .
H33A H 1.1810 0.2421 -0.1810 0.102 Uiso 1 1 calc R
C34A C 1.26300(18) 0.16873(15) -0.10188(19) 0.0932(8) Uani 1 1 d .
H34A H 1.3142 0.1546 -0.1394 0.112 Uiso 1 1 calc R
C35A C 1.26708(16) 0.13781(14) -0.0232(2) 0.0885(7) Uani 1 1 d .
H35A H 1.3212 0.1024 -0.0066 0.106 Uiso 1 1 calc R
C36A C 1.19236(14) 0.15807(12) 0.03245(15) 0.0706(5) Uani 1 1 d .
H36A H 1.1959 0.1364 0.0867 0.085 Uiso 1 1 calc R

loop_
_atom_site_aniso_label
_atom_site_aniso_U_11
_atom_site_aniso_U_22
_atom_site_aniso_U_33
_atom_site_aniso_U_23
_atom_site_aniso_U_13
_atom_site_aniso_U_12
C1 0.0481(8) 0.0452(8) 0.0504(8) 0.0013(6) -0.0017(6) -0.0018(6)
O1 0.0696(8) 0.0761(9) 0.0497(6) 0.0083(6) 0.0058(5) 0.0131(6)
C11 0.0513(8) 0.0420(7) 0.0519(8) 0.0026(6) 0.0005(6) 0.0008(6)
C12 0.0742(12) 0.0646(11) 0.0719(12) -0.0184(9) 0.0027(9) 0.0033(9)
C13 0.0995(18) 0.0887(16) 0.0834(15) -0.0150(12) 0.0226(13) 0.0223(13)
C14 0.0715(14) 0.0945(16) 0.0998(17) 0.0196(14) 0.0317(12) 0.0199(12)
C15 0.0535(10) 0.0866(15) 0.0955(15) 0.0180(12) 0.0084(10) -0.0063(9)
C16 0.0533(9) 0.0617(10) 0.0669(10) 0.0000(8) 0.0013(8) -0.0088(8)
C2 0.0506(8) 0.0419(8) 0.0491(8) -0.0004(6) -0.0004(6) -0.0016(6)
N2 0.0594(8) 0.0510(7) 0.0488(7) 0.0042(6) -0.0001(6) 0.0039(6)
C21 0.0815(12) 0.0620(11) 0.0608(10) 0.0159(8) 0.0107(9) 0.0087(9)
C22 0.110(2) 0.119(2) 0.152(3) 0.065(2) 0.067(2) 0.0309(17)
C23 0.129(2) 0.118(2) 0.0764(15) 0.0406(15) -0.0087(14) 0.0146(17)
C24 0.183(3) 0.0552(12) 0.0994(18) 0.0184(12) 0.0126(18) -0.0222(15)
C3 0.0523(8) 0.0447(8) 0.0555(9) -0.0005(7) -0.0003(7) 0.0043(6)
C31 0.0480(8) 0.0490(9) 0.0670(10) 0.0040(7) -0.0078(7) 0.0054(7)
C32 0.0602(11) 0.0583(10) 0.1072(16) -0.0160(11) -0.0103(10) 0.0027(8)
C33 0.0657(13) 0.0561(12) 0.175(3) -0.0152(15) -0.0231(16) 0.0002(10)
C34 0.0554(12) 0.0686(14) 0.187(3) 0.0280(17) -0.0183(16) -0.0085(10)
C35 0.0620(12) 0.1028(19) 0.121(2) 0.0270(16) 0.0044(12) -0.0132(12)
C36 0.0619(11) 0.0832(14) 0.0789(13) 0.0048(11) 0.0039(9) -0.0083(10)
C1A 0.0449(8) 0.0488(8) 0.0515(8) 0.0003(6) 0.0048(6) 0.0046(6)
O1A 0.0714(8) 0.0504(6) 0.0686(7) 0.0021(6) 0.0067(6) 0.0156(6)
C11A 0.0463(8) 0.0437(8) 0.0541(8) -0.0056(6) -0.0002(6) 0.0019(6)
C12A 0.0530(9) 0.0664(11) 0.0703(11) -0.0006(9) 0.0105(8) -0.0018(8)
C13A 0.0477(9) 0.0889(15) 0.1013(16) -0.0178(13) 0.0124(10) -0.0032(9)
C14A 0.0556(11) 0.0906(16) 0.1078(18) -0.0182(14) -0.0159(11) 0.0170(11)
C15A 0.0740(13) 0.0693(12) 0.0925(15) 0.0008(11) -0.0205(11) 0.0166(10)
C16A 0.0611(10) 0.0516(9) 0.0671(11) 0.0027(8) -0.0049(8) 0.0025(7)
C2A 0.0469(8) 0.0589(9) 0.0487(8) -0.0028(7) 0.0030(6) 0.0043(7)
N2A 0.0541(8) 0.0544(8) 0.0577(8) -0.0098(6) -0.0001(6) 0.0037(6)
C21A 0.0683(11) 0.0665(11) 0.0737(12) -0.0226(9) 0.0022(9) 0.0063(9)
C22A 0.127(2) 0.0764(16) 0.166(3) -0.0492(18) 0.034(2) -0.0231(16)
C23A 0.210(4) 0.122(2) 0.0741(16) -0.0362(16) 0.0169(19) 0.037(2)
C24A 0.0757(15) 0.118(2) 0.170(3) -0.077(2) -0.0078(16) 0.0306(14)
C3A 0.0485(8) 0.0664(10) 0.0544(9) -0.0057(8) -0.0047(7) 0.0030(7)
C31A 0.0445(8) 0.0581(9) 0.0690(10) -0.0088(8) 0.0015(7) -0.0074(7)
C32A 0.0601(10) 0.0713(12) 0.0728(12) -0.0059(10) 0.0086(9) -0.0094(9)
C33A 0.0795(14) 0.0945(16) 0.0828(14) -0.0162(12) 0.0259(11) -0.0309(13)
C34A 0.0629(13) 0.0936(17) 0.128(2) -0.0406(16) 0.0395(13) -0.0250(12)
C35A 0.0490(10) 0.0791(14) 0.139(2) -0.0194(15) 0.0205(12) -0.0059(9)
C36A 0.0453(9) 0.0673(11) 0.0992(15) -0.0019(10) 0.0049(9) -0.0037(8)

loop_
_atom_type_symbol
_atom_type_description
_atom_type_scat_dispersion_real
_atom_type_scat_dispersion_imag
_atom_type_scat_source
C C 0.0181 0.0091 'International Tables Vol C Tables 4.2.6.8 and 6.1.1.4'
H H 0.0000 0.0000 'International Tables Vol C Tables 4.2.6.8 and 6.1.1.4'
N N 0.0311 0.0180 'International Tables Vol C Tables 4.2.6.8 and 6.1.1.4'
O O 0.0492 0.0322 'International Tables Vol C Tables 4.2.6.8 and 6.1.1.4'

loop_
_geom_angle_atom_site_label_1
_geom_angle_atom_site_label_2
_geom_angle_atom_site_label_3
_geom_angle
O1 C1 C11 112.29(12)
O1 C1 C2 106.57(13)
C11 C1 C2 111.29(13)
C12 C11 C16 118.23(16)
C12 C11 C1 120.18(15)
C16 C11 C1 121.54(15)
C11 C12 C13 120.7(2)
C14 C13 C12 120.5(2)
C13 C14 C15 119.5(2)
C14 C15 C16 120.7(2)
C11 C16 C15 120.35(19)
N2 C2 C3 59.07(10)
N2 C2 C1 117.37(13)
C3 C2 C1 122.72(13)
C2 N2 C3 62.36(10)
C2 N2 C21 120.65(14)
C3 N2 C21 120.24(13)
N2 C21 C22 105.15(16)
N2 C21 C23 105.49(18)
C22 C21 C23 110.9(2)
N2 C21 C24 115.54(16)
C22 C21 C24 111.4(2)
C23 C21 C24 108.2(2)
N2 C3 C31 118.75(14)
N2 C3 C2 58.57(10)
C31 C3 C2 123.84(13)
C36 C31 C32 118.66(18)
C36 C31 C3 119.42(16)
C32 C31 C3 121.90(17)
C31 C32 C33 120.0(2)
C34 C33 C32 120.4(2)
C35 C34 C33 119.8(2)
C34 C35 C36 120.4(3)
C35 C36 C31 120.7(2)
O1A C1A C2A 107.59(13)
O1A C1A C11A 110.91(13)
C2A C1A C11A 110.73(12)
C12A C11A C16A 118.45(15)
C12A C11A C1A 121.37(15)
C16A C11A C1A 120.14(15)
C11A C12A C13A 119.85(19)
C14A C13A C12A 120.5(2)
C15A C14A C13A 119.67(19)
C14A C15A C16A 120.5(2)
C15A C16A C11A 120.93(19)
N2A C2A C3A 59.49(11)
N2A C2A C1A 116.13(13)
C3A C2A C1A 122.30(14)
C2A N2A C3A 62.00(11)
C2A N2A C21A 120.89(15)
C3A N2A C21A 121.06(14)
N2A C21A C24A 105.85(16)
N2A C21A C23A 115.05(19)
C24A C21A C23A 111.3(2)
N2A C21A C22A 105.66(17)
C24A C21A C22A 109.5(2)
C23A C21A C22A 109.2(2)
N2A C3A C31A 118.76(15)
N2A C3A C2A 58.51(10)
C31A C3A C2A 123.33(14)
C32A C31A C36A 118.68(18)
C32A C31A C3A 122.27(16)
C36A C31A C3A 119.05(17)
C31A C32A C33A 120.6(2)
C34A C33A C32A 119.8(2)
C35A C34A C33A 120.1(2)
C34A C35A C36A 120.5(2)
C35A C36A C31A 120.4(2)

loop_
_geom_bond_atom_site_label_1
_geom_bond_atom_site_label_2
_geom_bond_distance
C1 O1 1.4192(19)
C1 C11 1.505(2)
C1 C2 1.506(2)
C11 C12 1.379(2)
C11 C16 1.384(2)
C12 C13 1.384(3)
C13 C14 1.362(4)
C14 C15 1.363(3)
C15 C16 1.384(3)
C2 N2 1.4478(19)
C2 C3 1.503(2)
N2 C3 1.455(2)
N2 C21 1.486(2)
C21 C22 1.508(3)
C21 C23 1.511(3)
C21 C24 1.518(3)
C3 C31 1.489(2)
C31 C36 1.381(3)
C31 C32 1.382(3)
C32 C33 1.388(3)
C33 C34 1.367(4)
C34 C35 1.363(4)
C35 C36 1.376(3)
C1A O1A 1.4276(19)
C1A C2A 1.502(2)
C1A C11A 1.506(2)
C11A C12A 1.383(2)
C11A C16A 1.385(2)
C12A C13A 1.397(3)
C13A C14A 1.369(3)
C14A C15A 1.360(3)
C15A C16A 1.378(3)
C2A N2A 1.448(2)
C2A C3A 1.499(2)
N2A C3A 1.463(2)
N2A C21A 1.491(2)
C21A C24A 1.508(3)
C21A C23A 1.509(4)
C21A C22A 1.509(3)
C3A C31A 1.486(2)
C31A C32A 1.378(3)
C31A C36A 1.388(3)
C32A C33A 1.388(3)
C33A C34A 1.378(4)
C34A C35A 1.360(4)
C35A C36A 1.380(3)

loop_
_geom_torsion_atom_site_label_1
_geom_torsion_atom_site_label_2
_geom_torsion_atom_site_label_3
_geom_torsion_atom_site_label_4
_geom_torsion
O1 C1 C11 C12 -141.86(16)
C2 C1 C11 C12 98.75(18)
O1 C1 C11 C16 40.7(2)
C2 C1 C11 C16 -78.71(19)
C16 C11 C12 C13 -0.6(3)
C1 C11 C12 C13 -178.16(19)
C11 C12 C13 C14 0.2(4)
C12 C13 C14 C15 0.4(4)
C13 C14 C15 C16 -0.5(3)
C12 C11 C16 C15 0.5(3)
C1 C11 C16 C15 177.97(16)
C14 C15 C16 C11 0.1(3)
O1 C1 C2 N2 162.26(13)
C11 C1 C2 N2 -75.00(17)
O1 C1 C2 C3 93.08(16)
C11 C1 C2 C3 -144.18(14)
C1 C2 N2 C3 -113.54(15)
C3 C2 N2 C21 -110.51(16)
C1 C2 N2 C21 135.95(15)
C2 N2 C21 C22 -89.9(2)
C3 N2 C21 C22 -163.7(2)
C2 N2 C21 C23 152.80(18)
C3 N2 C21 C23 79.0(2)
C2 N2 C21 C24 33.3(3)
C3 N2 C21 C24 -40.5(3)
C2 N2 C3 C31 114.15(15)
C21 N2 C3 C31 -134.70(16)
C21 N2 C3 C2 111.15(16)
C1 C2 C3 N2 104.60(16)
N2 C2 C3 C31 -105.60(17)
C1 C2 C3 C31 -1.0(2)
N2 C3 C31 C36 -174.65(15)
C2 C3 C31 C36 -105.03(19)
N2 C3 C31 C32 7.2(2)
C2 C3 C31 C32 76.9(2)
C36 C31 C32 C33 0.5(3)
C3 C31 C32 C33 178.62(18)
C31 C32 C33 C34 -0.1(3)
C32 C33 C34 C35 -0.2(4)
C33 C34 C35 C36 0.3(4)
C34 C35 C36 C31 0.1(4)
C32 C31 C36 C35 -0.5(3)
C3 C31 C36 C35 -178.67(18)
O1A C1A C11A C12A 42.5(2)
C2A C1A C11A C12A -76.83(19)
O1A C1A C11A C16A -139.76(15)
C2A C1A C11A C16A 100.86(17)
C16A C11A C12A C13A -0.4(3)
C1A C11A C12A C13A 177.37(16)
C11A C12A C13A C14A 0.5(3)
C12A C13A C14A C15A -0.4(3)
C13A C14A C15A C16A 0.4(3)
C14A C15A C16A C11A -0.3(3)
C12A C11A C16A C15A 0.3(3)
C1A C11A C16A C15A -177.50(17)
O1A C1A C2A N2A 163.21(13)
C11A C1A C2A N2A -75.43(17)
O1A C1A C2A C3A 94.24(17)
C11A C1A C2A C3A -144.40(15)
C1A C2A N2A C3A -113.69(15)
C3A C2A N2A C21A -111.27(16)
C1A C2A N2A C21A 135.04(15)
C2A N2A C21A C24A -79.3(2)
C3A N2A C21A C24A -153.1(2)
C2A N2A C21A C23A 44.1(3)
C3A N2A C21A C23A -29.7(3)
C2A N2A C21A C22A 164.68(19)
C3A N2A C21A C22A 90.8(2)
C2A N2A C3A C31A 113.50(17)
C21A N2A C3A C31A -135.49(17)
C21A N2A C3A C2A 111.01(18)
C1A C2A C3A N2A 103.43(17)
N2A C2A C3A C31A -105.81(19)
C1A C2A C3A C31A -2.4(3)
N2A C3A C31A C32A 1.6(2)
C2A C3A C31A C32A 71.0(2)
N2A C3A C31A C36A -177.86(15)
C2A C3A C31A C36A -108.5(2)
C36A C31A C32A C33A 0.5(3)
C3A C31A C32A C33A -178.98(17)
C31A C32A C33A C34A -0.4(3)
C32A C33A C34A C35A 0.1(3)
C33A C34A C35A C36A 0.1(3)
C34A C35A C36A C31A 0.0(3)
C32A C31A C36A C35A -0.3(3)
C3A C31A C36A C35A 179.20(17)
